data_7715018
loop_
_publ_author_name
'Bonnenfant, Chlo&#xeb;'
'Vadra, Nahir'
'Rouzi&#xe8;res, Mathieu'
'Cl&#xe9;rac, Rodolphe'
'Cukiernik, Fabio D.'
'Albor&#xe9;s, Pablo'

_publ_section_title
;
 Alkyl chain length influence of the functionalized diethanolamine ligand
 on the slow relaxation of the magnetization in {CoIII3DyIII3} complexes.
;
_journal_issue 6
_journal_name_full 'Dalton transactions (Cambridge, England : 2003)'
_journal_page_first 2815
_journal_page_last 2825
_journal_paper_doi 10.1039/d3dt03656a
_journal_volume 53
_journal_year 2024
_chemical_formula_sum 'C46 H90 Co2 Dy2 N2 O18'
_chemical_formula_weight 1402.05
_space_group_crystal_system monoclinic
_space_group_IT_number 14
_space_group_name_Hall '-P 2yn'
_space_group_name_H-M_alt 'P 1 21/n 1'
_atom_sites_solution_hydrogens geom
_audit_creation_method SHELXL-2014/7
_audit_update_record
;
2022-12-07 deposited with the CCDC.	2024-01-04 downloaded from the CCDC.
;
_cell_angle_alpha 90
_cell_angle_beta 93.754(3)
_cell_angle_gamma 90
_cell_formula_units_Z 4
_cell_length_a 16.1479(5)
_cell_length_b 14.3681(6)
_cell_length_c 25.5601(8)
_cell_measurement_reflns_used 6314
_cell_measurement_temperature 293(2)
_cell_measurement_theta_max 28.9270
_cell_measurement_theta_min 3.8360
_cell_volume 5917.6(4)
_computing_cell_refinement 'CrysAlisPro 1.171.38.46 (Rigaku OD, 2015)'
_computing_data_collection 'CrysAlisPro 1.171.38.46 (Rigaku OD, 2015)'
_computing_data_reduction 'CrysAlisPro 1.171.38.46 (Rigaku OD, 2015)'
_computing_structure_refinement 'SHELXL-2014/7 (Sheldrick, 2014)'
_diffrn_ambient_temperature 293(2)
_diffrn_detector_area_resol_mean 16.1158
_diffrn_measured_fraction_theta_full 0.997
_diffrn_measured_fraction_theta_max 0.981
_diffrn_measurement_device_type 'Xcalibur, Eos, Gemini'
_diffrn_measurement_method '\w scans'
_diffrn_radiation_type MoK\a
_diffrn_radiation_wavelength 0.71073
_diffrn_reflns_av_R_equivalents 0.0484
_diffrn_reflns_av_unetI/netI 0.0731
_diffrn_reflns_Laue_measured_fraction_full 0.997
_diffrn_reflns_Laue_measured_fraction_max 0.981
_diffrn_reflns_limit_h_max 20
_diffrn_reflns_limit_h_min -20
_diffrn_reflns_limit_k_max 17
_diffrn_reflns_limit_k_min -18
_diffrn_reflns_limit_l_max 31
_diffrn_reflns_limit_l_min -32
_diffrn_reflns_number 28678
_diffrn_reflns_point_group_measured_fraction_full 0.997
_diffrn_reflns_point_group_measured_fraction_max 0.981
_diffrn_reflns_theta_full 25.242
_diffrn_reflns_theta_max 26.999
_diffrn_reflns_theta_min 3.713
_diffrn_source 'fine-focus sealed X-ray tube'
_exptl_absorpt_coefficient_mu 3.111
_exptl_absorpt_correction_T_max 1.00000
_exptl_absorpt_correction_T_min 0.63024
_exptl_absorpt_correction_type multi-scan
_exptl_absorpt_process_details
;
CrysAlisPro 1.171.38.46 (Rigaku Oxford Diffraction, 2015)
Empirical absorption correction using spherical harmonics,
 implemented in SCALE3 ABSPACK scaling algorithm.
;
_exptl_crystal_colour blue
_exptl_crystal_density_diffrn 1.574
_exptl_crystal_description prism
_exptl_crystal_F_000 2840
_exptl_crystal_preparation 'Magnetic properties'
_exptl_crystal_recrystallization_method 'Re-crystallisation from solvent: acetonitrile/methanol'
_exptl_crystal_size_max 0.55
_exptl_crystal_size_mid 0.36
_exptl_crystal_size_min 0.28
_refine_diff_density_max 1.912
_refine_diff_density_min -1.601
_refine_diff_density_rms 0.169
_refine_ls_extinction_method none
_refine_ls_goodness_of_fit_ref 1.041
_refine_ls_hydrogen_treatment mixed
_refine_ls_matrix_type full
_refine_ls_number_parameters 615
_refine_ls_number_reflns 12689
_refine_ls_number_restraints 348
_refine_ls_restrained_S_all 1.039
_refine_ls_R_factor_all 0.0926
_refine_ls_R_factor_gt 0.0551
_refine_ls_shift/su_max 0.001
_refine_ls_shift/su_mean 0.000
_refine_ls_structure_factor_coef Fsqd
_refine_ls_weighting_details 'w=1/[\s^2^(Fo^2^)+(0.0513P)^2^+43.2064P] where P=(Fo^2^+2Fc^2^)/3'
_refine_ls_weighting_scheme calc
_refine_ls_wR_factor_gt 0.1282
_refine_ls_wR_factor_ref 0.1559
_reflns_Friedel_coverage 0.000
_reflns_number_gt 8498
_reflns_number_total 12689
_reflns_threshold_expression 'I > 2\s(I)'
_cod_data_source_file d3dt03656a2.cif
_cod_data_source_block 1
_cod_depositor_comments 'Adding full bibliography for 7715018--7715021.cif.'
_cod_original_sg_symbol_H-M 'P 21/n'
_cod_database_code 7715018
_shelx_shelxl_version_number 2014/7
_shelx_space_group_comment
;
The symmetry employed for this shelxl refinement is uniquely defined
by the following loop, which should always be used as a source of
symmetry information in preference to the above space-group names.
They are only intended as comments.
;

loop_
_space_group_symop_operation_xyz
'x, y, z'
'-x+1/2, y+1/2, -z+1/2'
'-x, -y, -z'
'x-1/2, -y-1/2, z-1/2'

loop_
_atom_site_label
_atom_site_type_symbol
_atom_site_fract_x
_atom_site_fract_y
_atom_site_fract_z
_atom_site_U_iso_or_equiv
_atom_site_adp_type
_atom_site_occupancy
_atom_site_site_symmetry_order
_atom_site_calc_flag
_atom_site_refinement_flags_posn
_atom_site_refinement_flags_adp
_atom_site_refinement_flags_occupancy
_atom_site_disorder_assembly
_atom_site_disorder_group
Dy1 Dy 0.27843(2) 0.27961(3) 0.67905(2) 0.02711(11) Uani 1 1 d . . . . .
Dy2 Dy 0.51431(2) 0.27907(3) 0.62861(2) 0.02887(11) Uani 1 1 d . . . . .
Co1 Co 0.45341(6) 0.33806(8) 0.74416(4) 0.0278(2) Uani 1 1 d . . . . .
Co2 Co 0.34148(6) 0.20130(8) 0.56756(4) 0.0278(2) Uani 1 1 d . . . . .
O2 O 0.4242(3) 0.2346(4) 0.69844(19) 0.0280(12) Uani 1 1 d . . . . .
O1 O 0.3669(3) 0.3130(4) 0.60831(19) 0.0280(12) Uani 1 1 d . . . . .
O3 O 0.2889(3) 0.1525(4) 0.62576(19) 0.0317(12) Uani 1 1 d . . . . .
O6 O 0.5047(3) 0.3938(4) 0.6880(2) 0.0321(13) Uani 1 1 d . . . . .
O5 O 0.3527(3) 0.3940(4) 0.7210(2) 0.0304(12) Uani 1 1 d . . . . .
O4 O 0.4458(3) 0.1522(4) 0.5934(2) 0.0320(12) Uani 1 1 d . . . . .
O12 O 0.4050(3) 0.2819(4) 0.8027(2) 0.0334(13) Uani 1 1 d . . . . .
O14 O 0.1774(4) 0.3755(4) 0.7135(2) 0.0438(15) Uani 1 1 d . . . . .
O10 O 0.3868(3) 0.2474(4) 0.50606(19) 0.0341(13) Uani 1 1 d . . . . .
O13 O 0.1379(4) 0.2325(4) 0.6969(2) 0.0418(15) Uani 1 1 d . . . . .
O9 O 0.4990(4) 0.3232(5) 0.5388(2) 0.0433(16) Uani 1 1 d . . . . .
O18 O 0.6322(4) 0.3691(5) 0.6158(2) 0.0477(16) Uani 1 1 d . . . . .
O15 O 0.5561(3) 0.2831(4) 0.7711(2) 0.0343(13) Uani 1 1 d . . . . .
O11 O 0.2879(4) 0.2209(5) 0.7650(2) 0.0408(15) Uani 1 1 d . . . . .
O8 O 0.2383(3) 0.2462(4) 0.5368(2) 0.0350(13) Uani 1 1 d . . . . .
O16 O 0.6010(4) 0.2202(5) 0.6981(2) 0.0444(16) Uani 1 1 d . . . . .
O7 O 0.1907(4) 0.3229(5) 0.6047(2) 0.0464(16) Uani 1 1 d . . . . .
O17 O 0.6384(4) 0.2246(5) 0.5882(2) 0.0471(16) Uani 1 1 d . . . . .
N2 N 0.3200(4) 0.0760(5) 0.5359(3) 0.0362(16) Uani 1 1 d . . . . .
N1 N 0.4796(4) 0.4549(5) 0.7826(2) 0.0330(16) Uani 1 1 d . . . . .
C36 C 0.4512(5) 0.2967(6) 0.5019(3) 0.0316(19) Uani 1 1 d . . . . .
C16 C 0.1237(6) 0.3132(7) 0.7131(3) 0.041(2) Uani 1 1 d . . . . .
C21 C 0.3376(5) 0.2379(6) 0.8034(3) 0.036(2) Uani 1 1 d . . . . .
C1 C 0.4353(6) 0.1405(6) 0.7158(3) 0.041(2) Uani 1 1 d . . . . .
H1A H 0.4630(14) 0.1399(6) 0.7528(18) 0.061 Uiso 1 1 calc R U . . .
H1B H 0.4717(18) 0.1059(18) 0.6912(12) 0.061 Uiso 1 1 calc R U . . .
H1C H 0.379(3) 0.1085(17) 0.7159(3) 0.061 Uiso 1 1 calc R U . . .
C31 C 0.6703(5) 0.3043(8) 0.5953(3) 0.047(3) Uani 1 1 d . . . . .
C11 C 0.1860(5) 0.2960(6) 0.5588(3) 0.035(2) Uani 1 1 d . . . . .
C6 C 0.5467(6) 0.4768(7) 0.7010(4) 0.049(3) Uani 1 1 d . . . . .
H6A H 0.5160 0.5289 0.6853 0.059 Uiso 1 1 calc R U . . .
H6B H 0.6011 0.4756 0.6870 0.059 Uiso 1 1 calc R U . . .
C3 C 0.3315(5) 0.4628(6) 0.7575(4) 0.042(2) Uani 1 1 d . . . . .
H3A H 0.3137 0.4339 0.7891 0.050 Uiso 1 1 calc R U . . .
H3B H 0.2866 0.5014 0.7426 0.050 Uiso 1 1 calc R U . . .
C26 C 0.6070(5) 0.2376(7) 0.7459(4) 0.040(2) Uani 1 1 d . . . . .
C22 C 0.3161(6) 0.2023(7) 0.8575(3) 0.047(2) Uani 1 1 d D . . . .
C9 C 0.2461(7) 0.0704(7) 0.6161(4) 0.056(3) Uani 1 1 d . . . . .
H9A H 0.1901 0.0770 0.6272 0.067 Uiso 1 1 calc R U . . .
H9B H 0.2730 0.0208 0.6366 0.067 Uiso 1 1 calc R U . . .
C37 C 0.4698(6) 0.3220(7) 0.4466(3) 0.050(3) Uani 1 1 d D . . . .
C4 C 0.4076(6) 0.5205(7) 0.7696(4) 0.045(2) Uani 1 1 d . . . . .
H4A H 0.3995 0.5610 0.7992 0.054 Uiso 1 1 calc R U . . .
H4B H 0.4189 0.5588 0.7397 0.054 Uiso 1 1 calc R U . . .
C7 C 0.4669(6) 0.0766(7) 0.5631(4) 0.050(2) Uani 1 1 d . . . . .
H7A H 0.5115 0.0415 0.5810 0.060 Uiso 1 1 calc R U . . .
H7B H 0.4856 0.0979 0.5298 0.060 Uiso 1 1 calc R U . . .
C12 C 0.1082(6) 0.3217(8) 0.5237(4) 0.051(3) Uani 1 1 d D . . . .
C44 C 0.4938(6) 0.4422(7) 0.8407(3) 0.049(2) Uani 1 1 d . . . . .
H44A H 0.5324 0.3911 0.8471 0.058 Uiso 1 1 calc R U . . .
H44B H 0.4417 0.4241 0.8546 0.058 Uiso 1 1 calc R U . . .
C2 C 0.3531(6) 0.4035(7) 0.5877(4) 0.051(3) Uani 1 1 d . . . . .
H2A H 0.3264(16) 0.3989(7) 0.550(2) 0.077 Uiso 1 1 calc R U . . .
H2B H 0.409(3) 0.438(2) 0.5871(4) 0.077 Uiso 1 1 calc R U . . .
H2C H 0.314(2) 0.439(2) 0.6107(13) 0.077 Uiso 1 1 calc R U . . .
C41 C 0.3096(6) 0.0803(7) 0.4773(3) 0.050(2) Uani 1 1 d . . . . .
H41A H 0.3622 0.0987 0.4643 0.060 Uiso 1 1 calc R U . . .
H41B H 0.2698 0.1289 0.4677 0.060 Uiso 1 1 calc R U . . .
C5 C 0.5560(6) 0.4892(7) 0.7591(3) 0.043(2) Uani 1 1 d . . . . .
H5A H 0.6039 0.4547 0.7734 0.051 Uiso 1 1 calc R U . . .
H5B H 0.5645 0.5545 0.7675 0.051 Uiso 1 1 calc R U . . .
C8 C 0.3920(7) 0.0168(7) 0.5541(5) 0.060(3) Uani 1 1 d . . . . .
H8A H 0.3803 -0.0147 0.5863 0.073 Uiso 1 1 calc R U . . .
H8B H 0.4018 -0.0300 0.5278 0.073 Uiso 1 1 calc R U . . .
C10 C 0.2422(6) 0.0441(7) 0.5587(4) 0.049(2) Uani 1 1 d . . . . .
H10A H 0.2366 -0.0229 0.5549 0.059 Uiso 1 1 calc R U . . .
H10B H 0.1945 0.0732 0.5404 0.059 Uiso 1 1 calc R U . . .
C27 C 0.6834(6) 0.2003(9) 0.7783(4) 0.074(3) Uani 1 1 d D U . . .
C42 C 0.2811(7) -0.0087(8) 0.4494(4) 0.059(3) Uani 1 1 d . . . . .
H42A H 0.2260 -0.0254 0.4591 0.071 Uiso 1 1 calc R U . . .
H42B H 0.3187 -0.0592 0.4594 0.071 Uiso 1 1 calc R U . . .
C45 C 0.5270(7) 0.5260(8) 0.8710(4) 0.058(3) Uani 1 1 d . . . . .
H45A H 0.4916 0.5794 0.8631 0.070 Uiso 1 1 calc R U . . .
H45B H 0.5824 0.5406 0.8609 0.070 Uiso 1 1 calc R U . . .
C46 C 0.5295(8) 0.5052(10) 0.9292(4) 0.084(4) Uani 1 1 d . . . . .
H46A H 0.5506 0.5584 0.9485 0.126 Uiso 1 1 calc R U . . .
H46B H 0.4745 0.4913 0.9391 0.126 Uiso 1 1 calc R U . . .
H46C H 0.5650 0.4527 0.9369 0.126 Uiso 1 1 calc R U . . .
C17 C 0.0406(6) 0.3341(9) 0.7347(4) 0.073(4) Uani 1 1 d D . . . .
C43 C 0.2800(9) 0.0071(11) 0.3905(4) 0.090(5) Uani 1 1 d . . . . .
H43A H 0.2621 -0.0487 0.3725 0.135 Uiso 1 1 calc R U . . .
H43B H 0.2424 0.0569 0.3807 0.135 Uiso 1 1 calc R U . . .
H43C H 0.3348 0.0231 0.3810 0.135 Uiso 1 1 calc R U . . .
C28A C 0.6588(14) 0.1041(14) 0.7974(9) 0.094(3) Uani 0.5 1 d D U P A 1
H28A H 0.6107 0.1094 0.8173 0.141 Uiso 0.5 1 calc R U P A 1
H28B H 0.6465 0.0642 0.7678 0.141 Uiso 0.5 1 calc R U P A 1
H28C H 0.7039 0.0781 0.8191 0.141 Uiso 0.5 1 calc R U P A 1
C29A C 0.7039(14) 0.2664(16) 0.8237(7) 0.094(3) Uani 0.5 1 d D U P A 1
H29A H 0.6566 0.2723 0.8444 0.141 Uiso 0.5 1 calc R U P A 1
H29B H 0.7500 0.2422 0.8452 0.141 Uiso 0.5 1 calc R U P A 1
H29C H 0.7181 0.3263 0.8104 0.141 Uiso 0.5 1 calc R U P A 1
C30A C 0.7592(12) 0.1928(17) 0.7468(9) 0.094(3) Uani 0.5 1 d D U P A 1
H30A H 0.7478 0.1513 0.7178 0.141 Uiso 0.5 1 calc R U P A 1
H30B H 0.7731 0.2532 0.7339 0.141 Uiso 0.5 1 calc R U P A 1
H30C H 0.8050 0.1691 0.7687 0.141 Uiso 0.5 1 calc R U P A 1
C28B C 0.6618(15) 0.1797(17) 0.8347(7) 0.094(3) Uani 0.5 1 d D U P A 2
H28D H 0.7100 0.1565 0.8544 0.141 Uiso 0.5 1 calc R U P A 2
H28E H 0.6433 0.2358 0.8507 0.141 Uiso 0.5 1 calc R U P A 2
H28F H 0.6184 0.1339 0.8344 0.141 Uiso 0.5 1 calc R U P A 2
C29B C 0.7479(13) 0.2788(16) 0.7769(9) 0.094(3) Uani 0.5 1 d D U P A 2
H29D H 0.7603 0.2903 0.7412 0.141 Uiso 0.5 1 calc R U P A 2
H29E H 0.7260 0.3344 0.7915 0.141 Uiso 0.5 1 calc R U P A 2
H29F H 0.7976 0.2608 0.7969 0.141 Uiso 0.5 1 calc R U P A 2
C30B C 0.7130(14) 0.1090(15) 0.7539(9) 0.094(3) Uani 0.5 1 d D U P A 2
H30D H 0.7269 0.1205 0.7185 0.141 Uiso 0.5 1 calc R U P A 2
H30E H 0.7611 0.0863 0.7740 0.141 Uiso 0.5 1 calc R U P A 2
H30F H 0.6695 0.0634 0.7539 0.141 Uiso 0.5 1 calc R U P A 2
C32 C 0.7577(6) 0.3190(11) 0.5792(4) 0.092(4) Uani 1 1 d D U . . .
C18A C 0.0225(16) 0.2782(18) 0.7819(9) 0.110(5) Uani 0.5 1 d D . P B 1
H18A H 0.0674 0.2847 0.8082 0.165 Uiso 0.5 1 calc R U P B 1
H18B H -0.0279 0.3001 0.7956 0.165 Uiso 0.5 1 calc R U P B 1
H18C H 0.0164 0.2139 0.7723 0.165 Uiso 0.5 1 calc R U P B 1
C19A C 0.0298(16) 0.4317(15) 0.7531(11) 0.110(5) Uani 0.5 1 d D . P B 1
H19A H 0.0739 0.4471 0.7787 0.165 Uiso 0.5 1 calc R U P B 1
H19B H 0.0311 0.4736 0.7239 0.165 Uiso 0.5 1 calc R U P B 1
H19C H -0.0225 0.4374 0.7686 0.165 Uiso 0.5 1 calc R U P B 1
C20A C -0.0312(13) 0.3208(19) 0.6959(10) 0.110(5) Uani 0.5 1 d D . P B 1
H20A H -0.0296 0.2591 0.6816 0.165 Uiso 0.5 1 calc R U P B 1
H20B H -0.0819 0.3293 0.7129 0.165 Uiso 0.5 1 calc R U P B 1
H20C H -0.0283 0.3655 0.6682 0.165 Uiso 0.5 1 calc R U P B 1
C18B C 0.0595(16) 0.367(2) 0.7914(8) 0.110(5) Uani 0.5 1 d D . P B 2
H18D H 0.0085 0.3816 0.8069 0.165 Uiso 0.5 1 calc R U P B 2
H18E H 0.0882 0.3191 0.8112 0.165 Uiso 0.5 1 calc R U P B 2
H18F H 0.0937 0.4220 0.7914 0.165 Uiso 0.5 1 calc R U P B 2
C19B C 0.0014(15) 0.4131(17) 0.7012(10) 0.110(5) Uani 0.5 1 d D . P B 2
H19D H -0.0517 0.4286 0.7136 0.165 Uiso 0.5 1 calc R U P B 2
H19E H 0.0370 0.4667 0.7038 0.165 Uiso 0.5 1 calc R U P B 2
H19F H -0.0055 0.3934 0.6653 0.165 Uiso 0.5 1 calc R U P B 2
C20B C -0.0177(14) 0.2503(16) 0.7337(11) 0.110(5) Uani 0.5 1 d D . P B 2
H20D H -0.0691 0.2679 0.7478 0.165 Uiso 0.5 1 calc R U P B 2
H20E H -0.0282 0.2293 0.6982 0.165 Uiso 0.5 1 calc R U P B 2
H20F H 0.0076 0.2010 0.7545 0.165 Uiso 0.5 1 calc R U P B 2
C23A C 0.3936(13) 0.1732(17) 0.8905(8) 0.104(5) Uani 0.5 1 d D . P C 1
H23A H 0.4314 0.2247 0.8939 0.156 Uiso 0.5 1 calc R U P C 1
H23B H 0.3785 0.1544 0.9247 0.156 Uiso 0.5 1 calc R U P C 1
H23C H 0.4197 0.1222 0.8739 0.156 Uiso 0.5 1 calc R U P C 1
C24A C 0.2727(15) 0.2840(15) 0.8827(9) 0.104(5) Uani 0.5 1 d D . P C 1
H24A H 0.2241 0.3010 0.8612 0.156 Uiso 0.5 1 calc R U P C 1
H24B H 0.2569 0.2661 0.9169 0.156 Uiso 0.5 1 calc R U P C 1
H24C H 0.3098 0.3361 0.8859 0.156 Uiso 0.5 1 calc R U P C 1
C25A C 0.2593(14) 0.1174(15) 0.8539(9) 0.104(5) Uani 0.5 1 d D . P C 1
H25A H 0.2092 0.1326 0.8333 0.156 Uiso 0.5 1 calc R U P C 1
H25B H 0.2870 0.0670 0.8376 0.156 Uiso 0.5 1 calc R U P C 1
H25C H 0.2458 0.0993 0.8885 0.156 Uiso 0.5 1 calc R U P C 1
C23B C 0.3549(15) 0.2617(16) 0.9011(7) 0.104(5) Uani 0.5 1 d D . P C 2
H23D H 0.3325 0.3235 0.8984 0.156 Uiso 0.5 1 calc R U P C 2
H23E H 0.3431 0.2353 0.9343 0.156 Uiso 0.5 1 calc R U P C 2
H23F H 0.4139 0.2640 0.8984 0.156 Uiso 0.5 1 calc R U P C 2
C24B C 0.2236(11) 0.2051(18) 0.8617(9) 0.104(5) Uani 0.5 1 d D . P C 2
H24D H 0.2048 0.2685 0.8600 0.156 Uiso 0.5 1 calc R U P C 2
H24E H 0.1968 0.1703 0.8333 0.156 Uiso 0.5 1 calc R U P C 2
H24F H 0.2101 0.1782 0.8944 0.156 Uiso 0.5 1 calc R U P C 2
C25B C 0.3491(15) 0.1045(14) 0.8600(9) 0.104(5) Uani 0.5 1 d D . P C 2
H25D H 0.4081 0.1056 0.8572 0.156 Uiso 0.5 1 calc R U P C 2
H25E H 0.3369 0.0767 0.8927 0.156 Uiso 0.5 1 calc R U P C 2
H25F H 0.3235 0.0688 0.8316 0.156 Uiso 0.5 1 calc R U P C 2
C33A C 0.8178(14) 0.331(2) 0.6270(8) 0.110(4) Uani 0.5 1 d D U P D 1
H33A H 0.8729 0.3398 0.6159 0.165 Uiso 0.5 1 calc R U P D 1
H33B H 0.8018 0.3837 0.6468 0.165 Uiso 0.5 1 calc R U P D 1
H33C H 0.8167 0.2759 0.6484 0.165 Uiso 0.5 1 calc R U P D 1
C34A C 0.7579(15) 0.4076(17) 0.5461(9) 0.110(4) Uani 0.5 1 d D U P D 1
H34A H 0.8129 0.4187 0.5353 0.165 Uiso 0.5 1 calc R U P D 1
H34B H 0.7203 0.4004 0.5158 0.165 Uiso 0.5 1 calc R U P D 1
H34C H 0.7408 0.4594 0.5666 0.165 Uiso 0.5 1 calc R U P D 1
C35A C 0.7913(15) 0.2414(18) 0.5463(9) 0.110(4) Uani 0.5 1 d D U P D 1
H35A H 0.8468 0.2563 0.5379 0.165 Uiso 0.5 1 calc R U P D 1
H35B H 0.7916 0.1841 0.5656 0.165 Uiso 0.5 1 calc R U P D 1
H35C H 0.7567 0.2347 0.5145 0.165 Uiso 0.5 1 calc R U P D 1
C33B C 0.7918(15) 0.4134(17) 0.6009(9) 0.110(4) Uani 0.5 1 d D U P D 2
H33D H 0.8473 0.4223 0.5905 0.165 Uiso 0.5 1 calc R U P D 2
H33E H 0.7571 0.4630 0.5871 0.165 Uiso 0.5 1 calc R U P D 2
H33F H 0.7920 0.4133 0.6385 0.165 Uiso 0.5 1 calc R U P D 2
C34B C 0.7567(16) 0.321(2) 0.5195(7) 0.110(4) Uani 0.5 1 d D U P D 2
H34D H 0.8122 0.3306 0.5090 0.165 Uiso 0.5 1 calc R U P D 2
H34E H 0.7355 0.2634 0.5055 0.165 Uiso 0.5 1 calc R U P D 2
H34F H 0.7220 0.3714 0.5064 0.165 Uiso 0.5 1 calc R U P D 2
C35B C 0.8151(14) 0.2412(18) 0.6015(9) 0.110(4) Uani 0.5 1 d D U P D 2
H35D H 0.8703 0.2514 0.5910 0.165 Uiso 0.5 1 calc R U P D 2
H35E H 0.8155 0.2414 0.6391 0.165 Uiso 0.5 1 calc R U P D 2
H35F H 0.7952 0.1821 0.5884 0.165 Uiso 0.5 1 calc R U P D 2
C38A C 0.4485(15) 0.2479(16) 0.4065(8) 0.111(6) Uani 0.5 1 d D . P E 1
H38A H 0.4622 0.2694 0.3725 0.166 Uiso 0.5 1 calc R U P E 1
H38B H 0.4795 0.1925 0.4154 0.166 Uiso 0.5 1 calc R U P E 1
H38C H 0.3902 0.2346 0.4059 0.166 Uiso 0.5 1 calc R U P E 1
C39A C 0.4183(14) 0.4095(14) 0.4363(9) 0.111(6) Uani 0.5 1 d D . P E 1
H39A H 0.4335 0.4552 0.4626 0.166 Uiso 0.5 1 calc R U P E 1
H39B H 0.4285 0.4338 0.4024 0.166 Uiso 0.5 1 calc R U P E 1
H39C H 0.3605 0.3946 0.4375 0.166 Uiso 0.5 1 calc R U P E 1
C40A C 0.5609(11) 0.3402(17) 0.4409(9) 0.111(6) Uani 0.5 1 d D . P E 1
H40A H 0.5800 0.3873 0.4655 0.166 Uiso 0.5 1 calc R U P E 1
H40B H 0.5917 0.2839 0.4478 0.166 Uiso 0.5 1 calc R U P E 1
H40C H 0.5688 0.3610 0.4059 0.166 Uiso 0.5 1 calc R U P E 1
C38B C 0.3934(13) 0.3251(17) 0.4082(8) 0.111(6) Uani 0.5 1 d D . P E 2
H38D H 0.4099 0.3415 0.3740 0.166 Uiso 0.5 1 calc R U P E 2
H38E H 0.3673 0.2650 0.4067 0.166 Uiso 0.5 1 calc R U P E 2
H38F H 0.3551 0.3706 0.4196 0.166 Uiso 0.5 1 calc R U P E 2
C39B C 0.5084(14) 0.4190(14) 0.4440(9) 0.111(6) Uani 0.5 1 d D . P E 2
H39D H 0.5195 0.4329 0.4084 0.166 Uiso 0.5 1 calc R U P E 2
H39E H 0.4706 0.4643 0.4564 0.166 Uiso 0.5 1 calc R U P E 2
H39F H 0.5594 0.4206 0.4655 0.166 Uiso 0.5 1 calc R U P E 2
C40B C 0.5305(14) 0.2448(15) 0.4336(9) 0.111(6) Uani 0.5 1 d D . P E 2
H40D H 0.5473 0.2534 0.3986 0.166 Uiso 0.5 1 calc R U P E 2
H40E H 0.5784 0.2472 0.4579 0.166 Uiso 0.5 1 calc R U P E 2
H40F H 0.5039 0.1854 0.4362 0.166 Uiso 0.5 1 calc R U P E 2
C13A C 0.1321(16) 0.4055(16) 0.4919(9) 0.106(5) Uani 0.5 1 d D . P F 1
H13A H 0.1503 0.4549 0.5152 0.159 Uiso 0.5 1 calc R U P F 1
H13B H 0.1762 0.3888 0.4703 0.159 Uiso 0.5 1 calc R U P F 1
H13C H 0.0850 0.4260 0.4701 0.159 Uiso 0.5 1 calc R U P F 1
C14A C 0.0349(13) 0.3458(18) 0.5557(10) 0.106(5) Uani 0.5 1 d D . P F 1
H14A H 0.0201 0.2925 0.5757 0.159 Uiso 0.5 1 calc R U P F 1
H14B H 0.0499 0.3963 0.5791 0.159 Uiso 0.5 1 calc R U P F 1
H14C H -0.0115 0.3639 0.5325 0.159 Uiso 0.5 1 calc R U P F 1
C15A C 0.0788(16) 0.2414(16) 0.4886(9) 0.106(5) Uani 0.5 1 d D . P F 1
H15A H 0.0642 0.1896 0.5099 0.159 Uiso 0.5 1 calc R U P F 1
H15B H 0.0312 0.2605 0.4668 0.159 Uiso 0.5 1 calc R U P F 1
H15C H 0.1225 0.2233 0.4670 0.159 Uiso 0.5 1 calc R U P F 1
C13B C 0.0829(16) 0.4205(14) 0.5370(10) 0.106(5) Uani 0.5 1 d D . P F 2
H13D H 0.0736 0.4244 0.5737 0.159 Uiso 0.5 1 calc R U P F 2
H13E H 0.1262 0.4629 0.5290 0.159 Uiso 0.5 1 calc R U P F 2
H13F H 0.0327 0.4366 0.5168 0.159 Uiso 0.5 1 calc R U P F 2
C14B C 0.0439(14) 0.2503(17) 0.5388(10) 0.106(5) Uani 0.5 1 d D . P F 2
H14D H 0.0365 0.2548 0.5757 0.159 Uiso 0.5 1 calc R U P F 2
H14E H -0.0079 0.2623 0.5195 0.159 Uiso 0.5 1 calc R U P F 2
H14F H 0.0628 0.1889 0.5308 0.159 Uiso 0.5 1 calc R U P F 2
C15B C 0.1223(17) 0.3175(19) 0.4657(7) 0.106(5) Uani 0.5 1 d D . P F 2
H15D H 0.1383 0.2555 0.4567 0.159 Uiso 0.5 1 calc R U P F 2
H15E H 0.0720 0.3340 0.4458 0.159 Uiso 0.5 1 calc R U P F 2
H15F H 0.1655 0.3603 0.4580 0.159 Uiso 0.5 1 calc R U P F 2

loop_
_atom_site_aniso_label
_atom_site_aniso_U_11
_atom_site_aniso_U_22
_atom_site_aniso_U_33
_atom_site_aniso_U_23
_atom_site_aniso_U_13
_atom_site_aniso_U_12
Dy1 0.02366(19) 0.0355(2) 0.02260(19) -0.00089(16) 0.00481(13) -0.00066(16)
Dy2 0.02361(19) 0.0409(2) 0.02256(19) -0.00285(16) 0.00517(14) -0.00191(17)
Co1 0.0272(5) 0.0351(6) 0.0216(5) -0.0008(5) 0.0044(4) -0.0009(5)
Co2 0.0272(5) 0.0343(6) 0.0223(5) -0.0014(4) 0.0047(4) -0.0024(5)
O2 0.035(3) 0.028(3) 0.021(3) 0.003(2) 0.003(2) 0.002(2)
O1 0.033(3) 0.026(3) 0.024(3) 0.000(2) 0.000(2) 0.001(2)
O3 0.036(3) 0.035(3) 0.025(3) 0.000(2) 0.009(2) -0.005(3)
O6 0.034(3) 0.035(3) 0.028(3) -0.002(2) 0.009(2) -0.006(3)
O5 0.028(3) 0.034(3) 0.030(3) -0.004(2) 0.006(2) 0.000(2)
O4 0.031(3) 0.034(3) 0.031(3) -0.003(2) 0.008(2) 0.004(3)
O12 0.030(3) 0.046(4) 0.024(3) 0.000(3) 0.002(2) -0.004(3)
O14 0.030(3) 0.046(4) 0.057(4) -0.010(3) 0.014(3) -0.006(3)
O10 0.035(3) 0.048(4) 0.020(3) 0.001(2) 0.010(2) -0.007(3)
O13 0.032(3) 0.043(4) 0.051(4) -0.003(3) 0.008(3) -0.007(3)
O9 0.035(3) 0.068(5) 0.027(3) 0.002(3) 0.006(2) -0.015(3)
O18 0.037(4) 0.058(4) 0.050(4) -0.014(3) 0.017(3) -0.007(3)
O15 0.032(3) 0.046(4) 0.025(3) -0.006(3) 0.001(2) 0.005(3)
O11 0.039(3) 0.059(4) 0.025(3) 0.010(3) 0.002(2) -0.009(3)
O8 0.031(3) 0.045(4) 0.029(3) -0.003(3) 0.000(2) 0.002(3)
O16 0.041(3) 0.064(4) 0.029(3) -0.004(3) 0.006(3) 0.007(3)
O7 0.041(4) 0.065(4) 0.034(3) -0.005(3) 0.006(3) 0.014(3)
O17 0.032(3) 0.062(5) 0.049(4) -0.010(3) 0.012(3) -0.002(3)
N2 0.040(4) 0.033(4) 0.036(4) -0.006(3) 0.004(3) -0.005(3)
N1 0.034(4) 0.042(4) 0.023(3) -0.008(3) 0.006(3) -0.007(3)
C36 0.028(4) 0.043(5) 0.025(4) 0.007(4) 0.010(3) 0.002(4)
C16 0.037(5) 0.048(6) 0.039(5) 0.003(4) 0.005(4) 0.011(4)
C21 0.040(5) 0.042(5) 0.028(4) 0.005(4) 0.010(4) 0.007(4)
C1 0.047(5) 0.043(6) 0.033(5) -0.003(4) 0.006(4) -0.003(4)
C31 0.027(5) 0.078(8) 0.036(5) -0.009(5) 0.009(4) -0.016(5)
C11 0.031(4) 0.048(6) 0.028(4) 0.005(4) 0.002(3) 0.001(4)
C6 0.064(6) 0.043(6) 0.044(5) -0.009(4) 0.026(5) -0.017(5)
C3 0.033(5) 0.043(5) 0.050(5) -0.017(4) 0.010(4) 0.003(4)
C26 0.031(5) 0.048(6) 0.042(5) 0.003(4) 0.002(4) 0.004(4)
C22 0.051(6) 0.059(7) 0.033(5) 0.002(4) 0.011(4) -0.009(5)
C9 0.077(7) 0.050(6) 0.043(5) -0.005(5) 0.025(5) -0.020(6)
C37 0.057(6) 0.067(7) 0.028(5) 0.010(5) 0.014(4) -0.008(5)
C4 0.047(5) 0.039(5) 0.048(6) -0.006(4) 0.004(4) 0.005(4)
C7 0.045(6) 0.043(6) 0.061(6) -0.014(5) -0.001(5) 0.011(5)
C12 0.032(5) 0.072(7) 0.047(6) 0.007(5) -0.004(4) 0.009(5)
C44 0.059(6) 0.059(6) 0.028(4) -0.008(4) 0.002(4) -0.010(5)
C2 0.058(6) 0.042(6) 0.056(6) 0.007(5) 0.014(5) 0.001(5)
C41 0.055(6) 0.056(6) 0.039(5) -0.010(5) 0.002(4) -0.012(5)
C5 0.043(5) 0.043(5) 0.044(5) -0.012(4) 0.012(4) -0.013(4)
C8 0.064(7) 0.044(6) 0.072(7) -0.011(5) -0.007(6) 0.010(5)
C10 0.050(6) 0.048(6) 0.051(6) -0.013(5) 0.017(4) -0.021(5)
C27 0.040(5) 0.127(10) 0.052(6) 0.004(6) -0.014(4) 0.023(6)
C42 0.070(7) 0.062(7) 0.046(6) -0.025(5) 0.006(5) -0.013(6)
C45 0.063(7) 0.066(7) 0.045(6) -0.018(5) 0.000(5) -0.015(6)
C46 0.107(11) 0.107(11) 0.036(6) -0.016(7) -0.003(6) -0.024(9)
C17 0.031(5) 0.113(11) 0.076(8) -0.007(8) 0.022(5) 0.000(7)
C43 0.110(11) 0.114(12) 0.045(7) -0.026(7) -0.004(7) -0.025(9)
C28A 0.064(6) 0.138(9) 0.077(6) 0.006(6) -0.019(5) 0.029(6)
C29A 0.064(6) 0.138(9) 0.077(6) 0.006(6) -0.019(5) 0.029(6)
C30A 0.064(6) 0.138(9) 0.077(6) 0.006(6) -0.019(5) 0.029(6)
C28B 0.064(6) 0.138(9) 0.077(6) 0.006(6) -0.019(5) 0.029(6)
C29B 0.064(6) 0.138(9) 0.077(6) 0.006(6) -0.019(5) 0.029(6)
C30B 0.064(6) 0.138(9) 0.077(6) 0.006(6) -0.019(5) 0.029(6)
C32 0.023(5) 0.197(13) 0.057(6) -0.002(7) 0.022(4) -0.004(6)
C18A 0.060(8) 0.117(12) 0.159(14) 0.011(11) 0.049(9) 0.017(8)
C19A 0.060(8) 0.117(12) 0.159(14) 0.011(11) 0.049(9) 0.017(8)
C20A 0.060(8) 0.117(12) 0.159(14) 0.011(11) 0.049(9) 0.017(8)
C18B 0.060(8) 0.117(12) 0.159(14) 0.011(11) 0.049(9) 0.017(8)
C19B 0.060(8) 0.117(12) 0.159(14) 0.011(11) 0.049(9) 0.017(8)
C20B 0.060(8) 0.117(12) 0.159(14) 0.011(11) 0.049(9) 0.017(8)
C23A 0.133(11) 0.139(12) 0.042(6) 0.018(7) 0.025(6) -0.048(11)
C24A 0.133(11) 0.139(12) 0.042(6) 0.018(7) 0.025(6) -0.048(11)
C25A 0.133(11) 0.139(12) 0.042(6) 0.018(7) 0.025(6) -0.048(11)
C23B 0.133(11) 0.139(12) 0.042(6) 0.018(7) 0.025(6) -0.048(11)
C24B 0.133(11) 0.139(12) 0.042(6) 0.018(7) 0.025(6) -0.048(11)
C25B 0.133(11) 0.139(12) 0.042(6) 0.018(7) 0.025(6) -0.048(11)
C33A 0.048(6) 0.191(13) 0.092(7) -0.006(7) 0.019(5) -0.021(7)
C34A 0.048(6) 0.191(13) 0.092(7) -0.006(7) 0.019(5) -0.021(7)
C35A 0.048(6) 0.191(13) 0.092(7) -0.006(7) 0.019(5) -0.021(7)
C33B 0.048(6) 0.191(13) 0.092(7) -0.006(7) 0.019(5) -0.021(7)
C34B 0.048(6) 0.191(13) 0.092(7) -0.006(7) 0.019(5) -0.021(7)
C35B 0.048(6) 0.191(13) 0.092(7) -0.006(7) 0.019(5) -0.021(7)
C38A 0.135(12) 0.160(15) 0.038(5) 0.004(8) 0.016(7) -0.076(11)
C39A 0.135(12) 0.160(15) 0.038(5) 0.004(8) 0.016(7) -0.076(11)
C40A 0.135(12) 0.160(15) 0.038(5) 0.004(8) 0.016(7) -0.076(11)
C38B 0.135(12) 0.160(15) 0.038(5) 0.004(8) 0.016(7) -0.076(11)
C39B 0.135(12) 0.160(15) 0.038(5) 0.004(8) 0.016(7) -0.076(11)
C40B 0.135(12) 0.160(15) 0.038(5) 0.004(8) 0.016(7) -0.076(11)
C13A 0.073(8) 0.141(13) 0.100(10) 0.001(9) -0.027(7) 0.023(9)
C14A 0.073(8) 0.141(13) 0.100(10) 0.001(9) -0.027(7) 0.023(9)
C15A 0.073(8) 0.141(13) 0.100(10) 0.001(9) -0.027(7) 0.023(9)
C13B 0.073(8) 0.141(13) 0.100(10) 0.001(9) -0.027(7) 0.023(9)
C14B 0.073(8) 0.141(13) 0.100(10) 0.001(9) -0.027(7) 0.023(9)
C15B 0.073(8) 0.141(13) 0.100(10) 0.001(9) -0.027(7) 0.023(9)

loop_
_atom_type_symbol
_atom_type_description
_atom_type_scat_dispersion_real
_atom_type_scat_dispersion_imag
_atom_type_scat_source
C C 0.0033 0.0016 'International Tables Vol C Tables 4.2.6.8 and 6.1.1.4'
H H 0.0000 0.0000 'International Tables Vol C Tables 4.2.6.8 and 6.1.1.4'
N N 0.0061 0.0033 'International Tables Vol C Tables 4.2.6.8 and 6.1.1.4'
O O 0.0106 0.0060 'International Tables Vol C Tables 4.2.6.8 and 6.1.1.4'
Co Co 0.3494 0.9721 'International Tables Vol C Tables 4.2.6.8 and 6.1.1.4'
Dy Dy -0.1892 4.4098 'International Tables Vol C Tables 4.2.6.8 and 6.1.1.4'

loop_
_geom_angle_atom_site_label_1
_geom_angle_atom_site_label_2
_geom_angle_atom_site_label_3
_geom_angle
_geom_angle_site_symmetry_1
_geom_angle_site_symmetry_3
_geom_angle_publ_flag
O5 Dy1 O3 143.44(18) . . ?
O5 Dy1 O11 79.4(2) . . ?
O3 Dy1 O11 105.5(2) . . ?
O5 Dy1 O14 75.9(2) . . ?
O3 Dy1 O14 140.4(2) . . ?
O11 Dy1 O14 82.2(2) . . ?
O5 Dy1 O7 117.3(2) . . ?
O3 Dy1 O7 78.3(2) . . ?
O11 Dy1 O7 147.2(2) . . ?
O14 Dy1 O7 75.8(2) . . ?
O5 Dy1 O1 83.70(18) . . ?
O3 Dy1 O1 69.15(18) . . ?
O11 Dy1 O1 139.73(19) . . ?
O14 Dy1 O1 128.4(2) . . ?
O7 Dy1 O1 72.65(19) . . ?
O5 Dy1 O13 125.68(19) . . ?
O3 Dy1 O13 89.8(2) . . ?
O11 Dy1 O13 74.3(2) . . ?
O14 Dy1 O13 54.2(2) . . ?
O7 Dy1 O13 73.1(2) . . ?
O1 Dy1 O13 142.69(19) . . ?
O5 Dy1 O2 67.97(18) . . ?
O3 Dy1 O2 78.65(18) . . ?
O11 Dy1 O2 73.41(18) . . ?
O14 Dy1 O2 139.20(19) . . ?
O7 Dy1 O2 137.91(18) . . ?
O1 Dy1 O2 66.38(17) . . ?
O13 Dy1 O2 141.14(19) . . ?
O5 Dy1 C16 100.8(2) . . ?
O3 Dy1 C16 115.7(3) . . ?
O11 Dy1 C16 76.7(2) . . ?
O14 Dy1 C16 26.9(2) . . ?
O7 Dy1 C16 72.6(2) . . ?
O1 Dy1 C16 142.7(2) . . ?
O13 Dy1 C16 27.3(2) . . ?
O2 Dy1 C16 149.5(2) . . ?
O5 Dy1 Co2 118.37(12) . . ?
O3 Dy1 Co2 34.16(13) . . ?
O11 Dy1 Co2 133.11(16) . . ?
O14 Dy1 Co2 141.98(16) . . ?
O7 Dy1 Co2 66.35(14) . . ?
O1 Dy1 Co2 35.91(13) . . ?
O13 Dy1 Co2 114.33(15) . . ?
O2 Dy1 Co2 74.82(11) . . ?
C16 Dy1 Co2 132.5(2) . . ?
O5 Dy1 Co1 33.35(14) . . ?
O3 Dy1 Co1 114.16(14) . . ?
O11 Dy1 Co1 67.52(14) . . ?
O14 Dy1 Co1 104.76(15) . . ?
O7 Dy1 Co1 141.62(17) . . ?
O1 Dy1 Co1 78.36(12) . . ?
O13 Dy1 Co1 138.94(15) . . ?
O2 Dy1 Co1 35.62(12) . . ?
C16 Dy1 Co1 124.3(2) . . ?
Co2 Dy1 Co1 102.78(3) . . ?
O6 Dy2 O4 142.72(18) . . ?
O6 Dy2 O18 77.4(2) . . ?
O4 Dy2 O18 139.70(19) . . ?
O6 Dy2 O16 79.5(2) . . ?
O4 Dy2 O16 105.1(2) . . ?
O18 Dy2 O16 81.6(2) . . ?
O6 Dy2 O9 116.6(2) . . ?
O4 Dy2 O9 79.4(2) . . ?
O18 Dy2 O9 75.7(2) . . ?
O16 Dy2 O9 147.7(2) . . ?
O6 Dy2 O17 127.9(2) . . ?
O4 Dy2 O17 88.1(2) . . ?
O18 Dy2 O17 54.7(2) . . ?
O16 Dy2 O17 74.9(2) . . ?
O9 Dy2 O17 73.4(2) . . ?
O6 Dy2 O1 83.61(18) . . ?
O4 Dy2 O1 68.71(18) . . ?
O18 Dy2 O1 130.4(2) . . ?
O16 Dy2 O1 139.03(18) . . ?
O9 Dy2 O1 72.81(18) . . ?
O17 Dy2 O1 141.82(19) . . ?
O6 Dy2 O2 68.37(18) . . ?
O4 Dy2 O2 77.53(17) . . ?
O18 Dy2 O2 140.30(19) . . ?
O16 Dy2 O2 73.12(19) . . ?
O9 Dy2 O2 137.75(18) . . ?
O17 Dy2 O2 139.8(2) . . ?
O1 Dy2 O2 65.97(17) . . ?
O6 Dy2 C31 102.6(3) . . ?
O4 Dy2 C31 114.5(3) . . ?
O18 Dy2 C31 27.1(3) . . ?
O16 Dy2 C31 76.5(3) . . ?
O9 Dy2 C31 72.8(2) . . ?
O17 Dy2 C31 27.5(3) . . ?
O1 Dy2 C31 144.0(2) . . ?
O2 Dy2 C31 149.4(2) . . ?
O6 Dy2 Co1 33.68(13) . . ?
O4 Dy2 Co1 113.18(13) . . ?
O18 Dy2 Co1 106.06(15) . . ?
O16 Dy2 Co1 67.15(14) . . ?
O9 Dy2 Co1 141.32(16) . . ?
O17 Dy2 Co1 139.93(15) . . ?
O1 Dy2 Co1 78.19(12) . . ?
O2 Dy2 Co1 35.75(12) . . ?
C31 Dy2 Co1 125.6(2) . . ?
O6 Dy2 Co2 118.22(14) . . ?
O4 Dy2 Co2 34.08(13) . . ?
O18 Dy2 Co2 142.25(16) . . ?
O16 Dy2 Co2 132.83(17) . . ?
O9 Dy2 Co2 66.60(14) . . ?
O17 Dy2 Co2 112.52(16) . . ?
O1 Dy2 Co2 35.74(12) . . ?
O2 Dy2 Co2 74.52(12) . . ?
C31 Dy2 Co2 131.67(19) . . ?
Co1 Dy2 Co2 102.63(3) . . ?
O5 Co1 O6 89.6(2) . . ?
O5 Co1 O12 92.1(2) . . ?
O6 Co1 O12 177.9(2) . . ?
O5 Co1 O15 177.3(2) . . ?
O6 Co1 O15 92.0(2) . . ?
O12 Co1 O15 86.2(2) . . ?
O5 Co1 O2 88.1(2) . . ?
O6 Co1 O2 88.2(2) . . ?
O12 Co1 O2 93.0(2) . . ?
O15 Co1 O2 94.1(2) . . ?
O5 Co1 N1 86.9(3) . . ?
O6 Co1 N1 85.8(3) . . ?
O12 Co1 N1 93.1(3) . . ?
O15 Co1 N1 91.1(3) . . ?
O2 Co1 N1 172.2(3) . . ?
O5 Co1 Dy2 97.58(15) . . ?
O6 Co1 Dy2 41.55(17) . . ?
O12 Co1 Dy2 139.19(18) . . ?
O15 Co1 Dy2 85.05(15) . . ?
O2 Co1 Dy2 48.14(15) . . ?
N1 Co1 Dy2 126.81(19) . . ?
O5 Co1 Dy1 41.58(17) . . ?
O6 Co1 Dy1 97.42(17) . . ?
O12 Co1 Dy1 84.63(16) . . ?
O15 Co1 Dy1 140.15(18) . . ?
O2 Co1 Dy1 47.91(16) . . ?
N1 Co1 Dy1 128.0(2) . . ?
Dy2 Co1 Dy1 77.13(2) . . ?
O3 Co2 O10 175.6(2) . . ?
O3 Co2 O4 91.2(2) . . ?
O10 Co2 O4 92.1(2) . . ?
O3 Co2 O8 91.4(2) . . ?
O10 Co2 O8 85.1(2) . . ?
O4 Co2 O8 175.8(2) . . ?
O3 Co2 O1 88.5(2) . . ?
O10 Co2 O1 94.4(2) . . ?
O4 Co2 O1 88.2(2) . . ?
O8 Co2 O1 95.2(2) . . ?
O3 Co2 N2 84.8(3) . . ?
O10 Co2 N2 92.6(3) . . ?
O4 Co2 N2 86.1(3) . . ?
O8 Co2 N2 90.8(3) . . ?
O1 Co2 N2 171.2(3) . . ?
O3 Co2 Dy1 42.77(17) . . ?
O10 Co2 Dy1 139.24(19) . . ?
O4 Co2 Dy1 98.21(15) . . ?
O8 Co2 Dy1 85.97(16) . . ?
O1 Co2 Dy1 47.08(15) . . ?
N2 Co2 Dy1 127.2(2) . . ?
O3 Co2 Dy2 99.34(17) . . ?
O10 Co2 Dy2 85.05(17) . . ?
O4 Co2 Dy2 42.29(17) . . ?
O8 Co2 Dy2 140.26(19) . . ?
O1 Co2 Dy2 47.49(16) . . ?
N2 Co2 Dy2 128.0(2) . . ?
Dy1 Co2 Dy2 76.97(2) . . ?
C1 O2 Co1 121.3(5) . . ?
C1 O2 Dy1 114.2(5) . . ?
Co1 O2 Dy1 96.5(2) . . ?
C1 O2 Dy2 113.7(4) . . ?
Co1 O2 Dy2 96.1(2) . . ?
Dy1 O2 Dy2 112.92(19) . . ?
C2 O1 Co2 122.5(5) . . ?
C2 O1 Dy1 111.9(5) . . ?
Co2 O1 Dy1 97.0(2) . . ?
C2 O1 Dy2 112.9(5) . . ?
Co2 O1 Dy2 96.8(2) . . ?
Dy1 O1 Dy2 114.5(2) . . ?
C9 O3 Co2 114.8(5) . . ?
C9 O3 Dy1 137.0(5) . . ?
Co2 O3 Dy1 103.1(2) . . ?
C6 O6 Co1 114.2(5) . . ?
C6 O6 Dy2 136.9(5) . . ?
Co1 O6 Dy2 104.8(2) . . ?
C3 O5 Co1 109.5(5) . . ?
C3 O5 Dy1 132.5(5) . . ?
Co1 O5 Dy1 105.1(2) . . ?
C7 O4 Co2 109.8(5) . . ?
C7 O4 Dy2 135.4(5) . . ?
Co2 O4 Dy2 103.6(2) . . ?
C21 O12 Co1 128.4(5) . . ?
C16 O14 Dy1 94.3(5) . . ?
C36 O10 Co2 128.9(5) . . ?
C16 O13 Dy1 89.9(5) . . ?
C36 O9 Dy2 132.3(5) . . ?
C31 O18 Dy2 94.2(6) . . ?
C26 O15 Co1 127.3(5) . . ?
C21 O11 Dy1 131.5(6) . . ?
C11 O8 Co2 126.7(5) . . ?
C26 O16 Dy2 132.4(6) . . ?
C11 O7 Dy1 132.4(6) . . ?
C31 O17 Dy2 89.2(5) . . ?
C8 N2 C10 111.3(8) . . ?
C8 N2 C41 111.7(8) . . ?
C10 N2 C41 111.2(7) . . ?
C8 N2 Co2 106.1(6) . . ?
C10 N2 Co2 104.3(5) . . ?
C41 N2 Co2 111.9(6) . . ?
C5 N1 C44 111.2(7) . . ?
C5 N1 C4 110.4(7) . . ?
C44 N1 C4 110.9(7) . . ?
C5 N1 Co1 103.7(5) . . ?
C44 N1 Co1 113.8(6) . . ?
C4 N1 Co1 106.5(5) . . ?
O9 C36 O10 125.5(7) . . ?
O9 C36 C37 119.1(7) . . ?
O10 C36 C37 115.4(7) . . ?
O14 C16 O13 121.6(8) . . ?
O14 C16 C17 119.1(9) . . ?
O13 C16 C17 119.2(9) . . ?
O14 C16 Dy1 58.8(4) . . ?
O13 C16 Dy1 62.8(4) . . ?
C17 C16 Dy1 176.8(7) . . ?
O11 C21 O12 126.6(7) . . ?
O11 C21 C22 118.0(8) . . ?
O12 C21 C22 115.3(7) . . ?
O2 C1 H1A 109.5 . . ?
O2 C1 H1B 109.5 . . ?
H1A C1 H1B 109.5 . . ?
O2 C1 H1C 109.5 . . ?
H1A C1 H1C 109.5 . . ?
H1B C1 H1C 109.5 . . ?
O18 C31 O17 121.9(8) . . ?
O18 C31 C32 120.3(10) . . ?
O17 C31 C32 117.8(10) . . ?
O18 C31 Dy2 58.7(4) . . ?
O17 C31 Dy2 63.3(4) . . ?
C32 C31 Dy2 177.7(7) . . ?
O7 C11 O8 126.8(8) . . ?
O7 C11 C12 118.4(8) . . ?
O8 C11 C12 114.8(7) . . ?
O6 C6 C5 110.8(7) . . ?
O6 C6 H6A 109.5 . . ?
C5 C6 H6A 109.5 . . ?
O6 C6 H6B 109.5 . . ?
C5 C6 H6B 109.5 . . ?
H6A C6 H6B 108.1 . . ?
O5 C3 C4 107.0(7) . . ?
O5 C3 H3A 110.3 . . ?
C4 C3 H3A 110.3 . . ?
O5 C3 H3B 110.3 . . ?
C4 C3 H3B 110.3 . . ?
H3A C3 H3B 108.6 . . ?
O16 C26 O15 126.5(8) . . ?
O16 C26 C27 117.8(8) . . ?
O15 C26 C27 115.6(8) . . ?
C25B C22 C24B 111.9(10) . . ?
C25B C22 C23B 111.6(10) . . ?
C24B C22 C23B 107.4(11) . . ?
C23A C22 C25A 106.5(11) . . ?
C23A C22 C24A 111.1(10) . . ?
C25A C22 C24A 110.4(10) . . ?
C25B C22 C21 104.4(11) . . ?
C24B C22 C21 109.8(11) . . ?
C23B C22 C21 111.6(11) . . ?
C23A C22 C21 111.4(11) . . ?
C25A C22 C21 112.5(11) . . ?
C24A C22 C21 105.1(11) . . ?
O3 C9 C10 112.1(7) . . ?
O3 C9 H9A 109.2 . . ?
C10 C9 H9A 109.2 . . ?
O3 C9 H9B 109.2 . . ?
C10 C9 H9B 109.2 . . ?
H9A C9 H9B 107.9 . . ?
C38A C37 C36 114.7(12) . . ?
C38A C37 C40A 103.8(12) . . ?
C36 C37 C40A 112.8(11) . . ?
C38A C37 C39A 111.6(10) . . ?
C36 C37 C39A 102.8(11) . . ?
C40A C37 C39A 111.4(10) . . ?
C36 C37 C38B 114.1(11) . . ?
C36 C37 C39B 111.6(11) . . ?
C38B C37 C39B 105.0(11) . . ?
C36 C37 C40B 101.4(11) . . ?
C38B C37 C40B 112.5(9) . . ?
C39B C37 C40B 112.4(9) . . ?
C3 C4 N1 108.0(7) . . ?
C3 C4 H4A 110.1 . . ?
N1 C4 H4A 110.1 . . ?
C3 C4 H4B 110.1 . . ?
N1 C4 H4B 110.1 . . ?
H4A C4 H4B 108.4 . . ?
O4 C7 C8 108.1(8) . . ?
O4 C7 H7A 110.1 . . ?
C8 C7 H7A 110.1 . . ?
O4 C7 H7B 110.1 . . ?
C8 C7 H7B 110.1 . . ?
H7A C7 H7B 108.4 . . ?
C13A C12 C15A 111.6(10) . . ?
C13A C12 C14A 110.0(11) . . ?
C15A C12 C14A 105.5(12) . . ?
C15B C12 C13B 108.4(12) . . ?
C15B C12 C14B 111.7(10) . . ?
C13B C12 C14B 111.9(10) . . ?
C15B C12 C11 113.0(12) . . ?
C13A C12 C11 106.0(12) . . ?
C15A C12 C11 111.9(13) . . ?
C14A C12 C11 112.0(12) . . ?
C13B C12 C11 108.3(12) . . ?
C14B C12 C11 103.5(12) . . ?
N1 C44 C45 115.9(8) . . ?
N1 C44 H44A 108.3 . . ?
C45 C44 H44A 108.3 . . ?
N1 C44 H44B 108.3 . . ?
C45 C44 H44B 108.3 . . ?
H44A C44 H44B 107.4 . . ?
O1 C2 H2A 109.5 . . ?
O1 C2 H2B 109.5 . . ?
H2A C2 H2B 109.5 . . ?
O1 C2 H2C 109.5 . . ?
H2A C2 H2C 109.5 . . ?
H2B C2 H2C 109.5 . . ?
N2 C41 C42 116.5(8) . . ?
N2 C41 H41A 108.2 . . ?
C42 C41 H41A 108.2 . . ?
N2 C41 H41B 108.2 . . ?
C42 C41 H41B 108.2 . . ?
H41A C41 H41B 107.3 . . ?
N1 C5 C6 109.1(7) . . ?
N1 C5 H5A 109.9 . . ?
C6 C5 H5A 109.9 . . ?
N1 C5 H5B 109.9 . . ?
C6 C5 H5B 109.9 . . ?
H5A C5 H5B 108.3 . . ?
C7 C8 N2 109.2(8) . . ?
C7 C8 H8A 109.8 . . ?
N2 C8 H8A 109.8 . . ?
C7 C8 H8B 109.8 . . ?
N2 C8 H8B 109.8 . . ?
H8A C8 H8B 108.3 . . ?
N2 C10 C9 108.6(7) . . ?
N2 C10 H10A 110.0 . . ?
C9 C10 H10A 110.0 . . ?
N2 C10 H10B 110.0 . . ?
C9 C10 H10B 110.0 . . ?
H10A C10 H10B 108.3 . . ?
C30A C27 C29A 107.9(11) . . ?
C30A C27 C28A 110.0(10) . . ?
C29A C27 C28A 111.7(10) . . ?
C30A C27 C26 112.8(12) . . ?
C29A C27 C26 108.7(12) . . ?
C28A C27 C26 105.8(12) . . ?
C28B C27 C26 110.5(12) . . ?
C28B C27 C29B 111.1(10) . . ?
C26 C27 C29B 104.6(12) . . ?
C28B C27 C30B 108.2(11) . . ?
C26 C27 C30B 109.7(12) . . ?
C29B C27 C30B 112.7(10) . . ?
C41 C42 C43 108.9(10) . . ?
C41 C42 H42A 109.9 . . ?
C43 C42 H42A 109.9 . . ?
C41 C42 H42B 109.9 . . ?
C43 C42 H42B 109.9 . . ?
H42A C42 H42B 108.3 . . ?
C44 C45 C46 109.4(9) . . ?
C44 C45 H45A 109.8 . . ?
C46 C45 H45A 109.8 . . ?
C44 C45 H45B 109.8 . . ?
C46 C45 H45B 109.8 . . ?
H45A C45 H45B 108.2 . . ?
C45 C46 H46A 109.5 . . ?
C45 C46 H46B 109.5 . . ?
H46A C46 H46B 109.5 . . ?
C45 C46 H46C 109.5 . . ?
H46A C46 H46C 109.5 . . ?
H46B C46 H46C 109.5 . . ?
C20A C17 C19A 103.2(12) . . ?
C20A C17 C18A 106.5(11) . . ?
C19A C17 C18A 102.5(12) . . ?
C20A C17 C16 113.8(13) . . ?
C19A C17 C16 115.2(13) . . ?
C18A C17 C16 114.3(13) . . ?
C16 C17 C20B 113.4(14) . . ?
C16 C17 C19B 106.7(12) . . ?
C20B C17 C19B 110.1(11) . . ?
C16 C17 C18B 106.1(12) . . ?
C20B C17 C18B 110.2(11) . . ?
C19B C17 C18B 110.2(10) . . ?
C42 C43 H43A 109.5 . . ?
C42 C43 H43B 109.5 . . ?
H43A C43 H43B 109.5 . . ?
C42 C43 H43C 109.5 . . ?
H43A C43 H43C 109.5 . . ?
H43B C43 H43C 109.5 . . ?
C27 C28A H28A 109.5 . . ?
C27 C28A H28B 109.5 . . ?
H28A C28A H28B 109.5 . . ?
C27 C28A H28C 109.5 . . ?
H28A C28A H28C 109.5 . . ?
H28B C28A H28C 109.5 . . ?
C27 C29A H29A 109.5 . . ?
C27 C29A H29B 109.5 . . ?
H29A C29A H29B 109.5 . . ?
C27 C29A H29C 109.5 . . ?
H29A C29A H29C 109.5 . . ?
H29B C29A H29C 109.5 . . ?
C27 C30A H30A 109.5 . . ?
C27 C30A H30B 109.5 . . ?
H30A C30A H30B 109.5 . . ?
C27 C30A H30C 109.5 . . ?
H30A C30A H30C 109.5 . . ?
H30B C30A H30C 109.5 . . ?
C27 C28B H28D 109.5 . . ?
C27 C28B H28E 109.5 . . ?
H28D C28B H28E 109.5 . . ?
C27 C28B H28F 109.5 . . ?
H28D C28B H28F 109.5 . . ?
H28E C28B H28F 109.5 . . ?
C27 C29B H29D 109.5 . . ?
C27 C29B H29E 109.5 . . ?
H29D C29B H29E 109.5 . . ?
C27 C29B H29F 109.5 . . ?
H29D C29B H29F 109.5 . . ?
H29E C29B H29F 109.5 . . ?
C27 C30B H30D 109.5 . . ?
C27 C30B H30E 109.5 . . ?
H30D C30B H30E 109.5 . . ?
C27 C30B H30F 109.5 . . ?
H30D C30B H30F 109.5 . . ?
H30E C30B H30F 109.5 . . ?
C31 C32 C33A 110.9(12) . . ?
C31 C32 C35A 115.0(14) . . ?
C33A C32 C35A 107.1(11) . . ?
C31 C32 C34B 109.1(12) . . ?
C31 C32 C34A 107.6(13) . . ?
C33A C32 C34A 109.1(11) . . ?
C35A C32 C34A 106.9(11) . . ?
C31 C32 C35B 110.4(14) . . ?
C34B C32 C35B 110.7(10) . . ?
C31 C32 C33B 109.9(13) . . ?
C34B C32 C33B 108.5(11) . . ?
C35B C32 C33B 108.2(11) . . ?
C17 C18A H18A 109.5 . . ?
C17 C18A H18B 109.5 . . ?
H18A C18A H18B 109.5 . . ?
C17 C18A H18C 109.5 . . ?
H18A C18A H18C 109.5 . . ?
H18B C18A H18C 109.5 . . ?
C17 C19A H19A 109.5 . . ?
C17 C19A H19B 109.5 . . ?
H19A C19A H19B 109.5 . . ?
C17 C19A H19C 109.5 . . ?
H19A C19A H19C 109.5 . . ?
H19B C19A H19C 109.5 . . ?
C17 C20A H20A 109.5 . . ?
C17 C20A H20B 109.5 . . ?
H20A C20A H20B 109.5 . . ?
C17 C20A H20C 109.5 . . ?
H20A C20A H20C 109.5 . . ?
H20B C20A H20C 109.5 . . ?
C17 C18B H18D 109.5 . . ?
C17 C18B H18E 109.5 . . ?
H18D C18B H18E 109.5 . . ?
C17 C18B H18F 109.5 . . ?
H18D C18B H18F 109.5 . . ?
H18E C18B H18F 109.5 . . ?
C17 C19B H19D 109.5 . . ?
C17 C19B H19E 109.5 . . ?
H19D C19B H19E 109.5 . . ?
C17 C19B H19F 109.5 . . ?
H19D C19B H19F 109.5 . . ?
H19E C19B H19F 109.5 . . ?
C17 C20B H20D 109.5 . . ?
C17 C20B H20E 109.5 . . ?
H20D C20B H20E 109.5 . . ?
C17 C20B H20F 109.5 . . ?
H20D C20B H20F 109.5 . . ?
H20E C20B H20F 109.5 . . ?
C22 C23A H23A 109.5 . . ?
C22 C23A H23B 109.5 . . ?
H23A C23A H23B 109.5 . . ?
C22 C23A H23C 109.5 . . ?
H23A C23A H23C 109.5 . . ?
H23B C23A H23C 109.5 . . ?
C22 C24A H24A 109.5 . . ?
C22 C24A H24B 109.5 . . ?
H24A C24A H24B 109.5 . . ?
C22 C24A H24C 109.5 . . ?
H24A C24A H24C 109.5 . . ?
H24B C24A H24C 109.5 . . ?
C22 C25A H25A 109.5 . . ?
C22 C25A H25B 109.5 . . ?
H25A C25A H25B 109.5 . . ?
C22 C25A H25C 109.5 . . ?
H25A C25A H25C 109.5 . . ?
H25B C25A H25C 109.5 . . ?
C22 C23B H23D 109.5 . . ?
C22 C23B H23E 109.5 . . ?
H23D C23B H23E 109.5 . . ?
C22 C23B H23F 109.5 . . ?
H23D C23B H23F 109.5 . . ?
H23E C23B H23F 109.5 . . ?
C22 C24B H24D 109.5 . . ?
C22 C24B H24E 109.5 . . ?
H24D C24B H24E 109.5 . . ?
C22 C24B H24F 109.5 . . ?
H24D C24B H24F 109.5 . . ?
H24E C24B H24F 109.5 . . ?
C22 C25B H25D 109.5 . . ?
C22 C25B H25E 109.5 . . ?
H25D C25B H25E 109.5 . . ?
C22 C25B H25F 109.5 . . ?
H25D C25B H25F 109.5 . . ?
H25E C25B H25F 109.5 . . ?
C32 C33A H33A 109.5 . . ?
C32 C33A H33B 109.5 . . ?
H33A C33A H33B 109.5 . . ?
C32 C33A H33C 109.5 . . ?
H33A C33A H33C 109.5 . . ?
H33B C33A H33C 109.5 . . ?
C32 C34A H34A 109.5 . . ?
C32 C34A H34B 109.5 . . ?
H34A C34A H34B 109.5 . . ?
C32 C34A H34C 109.5 . . ?
H34A C34A H34C 109.5 . . ?
H34B C34A H34C 109.5 . . ?
C32 C35A H35A 109.5 . . ?
C32 C35A H35B 109.5 . . ?
H35A C35A H35B 109.5 . . ?
C32 C35A H35C 109.5 . . ?
H35A C35A H35C 109.5 . . ?
H35B C35A H35C 109.5 . . ?
C32 C33B H33D 109.5 . . ?
C32 C33B H33E 109.5 . . ?
H33D C33B H33E 109.5 . . ?
C32 C33B H33F 109.5 . . ?
H33D C33B H33F 109.5 . . ?
H33E C33B H33F 109.5 . . ?
C32 C34B H34D 109.5 . . ?
C32 C34B H34E 109.5 . . ?
H34D C34B H34E 109.5 . . ?
C32 C34B H34F 109.5 . . ?
H34D C34B H34F 109.5 . . ?
H34E C34B H34F 109.5 . . ?
C32 C35B H35D 109.5 . . ?
C32 C35B H35E 109.5 . . ?
H35D C35B H35E 109.5 . . ?
C32 C35B H35F 109.5 . . ?
H35D C35B H35F 109.5 . . ?
H35E C35B H35F 109.5 . . ?
C37 C38A H38A 109.5 . . ?
C37 C38A H38B 109.5 . . ?
H38A C38A H38B 109.5 . . ?
C37 C38A H38C 109.5 . . ?
H38A C38A H38C 109.5 . . ?
H38B C38A H38C 109.5 . . ?
C37 C39A H39A 109.5 . . ?
C37 C39A H39B 109.5 . . ?
H39A C39A H39B 109.5 . . ?
C37 C39A H39C 109.5 . . ?
H39A C39A H39C 109.5 . . ?
H39B C39A H39C 109.5 . . ?
C37 C40A H40A 109.5 . . ?
C37 C40A H40B 109.5 . . ?
H40A C40A H40B 109.5 . . ?
C37 C40A H40C 109.5 . . ?
H40A C40A H40C 109.5 . . ?
H40B C40A H40C 109.5 . . ?
C37 C38B H38D 109.5 . . ?
C37 C38B H38E 109.5 . . ?
H38D C38B H38E 109.5 . . ?
C37 C38B H38F 109.5 . . ?
H38D C38B H38F 109.5 . . ?
H38E C38B H38F 109.5 . . ?
C37 C39B H39D 109.5 . . ?
C37 C39B H39E 109.5 . . ?
H39D C39B H39E 109.5 . . ?
C37 C39B H39F 109.5 . . ?
H39D C39B H39F 109.5 . . ?
H39E C39B H39F 109.5 . . ?
C37 C40B H40D 109.5 . . ?
C37 C40B H40E 109.5 . . ?
H40D C40B H40E 109.5 . . ?
C37 C40B H40F 109.5 . . ?
H40D C40B H40F 109.5 . . ?
H40E C40B H40F 109.5 . . ?
C12 C13A H13A 109.5 . . ?
C12 C13A H13B 109.5 . . ?
H13A C13A H13B 109.5 . . ?
C12 C13A H13C 109.5 . . ?
H13A C13A H13C 109.5 . . ?
H13B C13A H13C 109.5 . . ?
C12 C14A H14A 109.5 . . ?
C12 C14A H14B 109.5 . . ?
H14A C14A H14B 109.5 . . ?
C12 C14A H14C 109.5 . . ?
H14A C14A H14C 109.5 . . ?
H14B C14A H14C 109.5 . . ?
C12 C15A H15A 109.5 . . ?
C12 C15A H15B 109.5 . . ?
H15A C15A H15B 109.5 . . ?
C12 C15A H15C 109.5 . . ?
H15A C15A H15C 109.5 . . ?
H15B C15A H15C 109.5 . . ?
C12 C13B H13D 109.5 . . ?
C12 C13B H13E 109.5 . . ?
H13D C13B H13E 109.5 . . ?
C12 C13B H13F 109.5 . . ?
H13D C13B H13F 109.5 . . ?
H13E C13B H13F 109.5 . . ?
C12 C14B H14D 109.5 . . ?
C12 C14B H14E 109.5 . . ?
H14D C14B H14E 109.5 . . ?
C12 C14B H14F 109.5 . . ?
H14D C14B H14F 109.5 . . ?
H14E C14B H14F 109.5 . . ?
C12 C15B H15D 109.5 . . ?
C12 C15B H15E 109.5 . . ?
H15D C15B H15E 109.5 . . ?
C12 C15B H15F 109.5 . . ?
H15D C15B H15F 109.5 . . ?
H15E C15B H15F 109.5 . . ?

loop_
_geom_bond_atom_site_label_1
_geom_bond_atom_site_label_2
_geom_bond_distance
_geom_bond_site_symmetry_2
_geom_bond_publ_flag
Dy1 O5 2.263(5) . ?
Dy1 O3 2.291(5) . ?
Dy1 O11 2.350(5) . ?
Dy1 O14 2.351(6) . ?
Dy1 O7 2.378(6) . ?
Dy1 O1 2.425(5) . ?
Dy1 O13 2.439(6) . ?
Dy1 O2 2.459(5) . ?
Dy1 C16 2.742(9) . ?
Dy1 Co2 3.2871(10) . ?
Dy1 Co1 3.2928(11) . ?
Dy2 O6 2.253(5) . ?
Dy2 O4 2.286(6) . ?
Dy2 O18 2.343(6) . ?
Dy2 O16 2.346(6) . ?
Dy2 O9 2.379(6) . ?
Dy2 O17 2.442(6) . ?
Dy2 O1 2.451(5) . ?
Dy2 O2 2.460(5) . ?
Dy2 C31 2.735(8) . ?
Dy2 Co1 3.2845(10) . ?
Dy2 Co2 3.3019(11) . ?
Co1 O5 1.875(5) . ?
Co1 O6 1.884(5) . ?
Co1 O12 1.912(5) . ?
Co1 O15 1.923(6) . ?
Co1 O2 1.930(5) . ?
Co1 N1 1.976(7) . ?
Co2 O3 1.895(5) . ?
Co2 O10 1.896(5) . ?
Co2 O4 1.904(5) . ?
Co2 O8 1.907(6) . ?
Co2 O1 1.942(5) . ?
Co2 N2 1.995(7) . ?
O2 C1 1.432(10) . ?
O1 C2 1.416(10) . ?
O3 C9 1.382(11) . ?
O6 C6 1.400(10) . ?
O5 C3 1.416(9) . ?
O4 C7 1.391(10) . ?
O12 C21 1.259(10) . ?
O14 C16 1.245(11) . ?
O10 C36 1.269(10) . ?
O13 C16 1.258(11) . ?
O9 C36 1.240(10) . ?
O18 C31 1.250(11) . ?
O15 C26 1.259(10) . ?
O11 C21 1.251(10) . ?
O8 C11 1.266(10) . ?
O16 C26 1.245(10) . ?
O7 C11 1.233(10) . ?
O17 C31 1.264(12) . ?
N2 C8 1.490(12) . ?
N2 C10 1.491(10) . ?
N2 C41 1.497(11) . ?
N1 C5 1.492(10) . ?
N1 C44 1.500(10) . ?
N1 C4 1.516(11) . ?
C36 C37 1.507(11) . ?
C16 C17 1.514(13) . ?
C21 C22 1.535(11) . ?
C1 H1A 1.02(5) . ?
C1 H1B 1.02(5) . ?
C1 H1C 1.02(5) . ?
C31 C32 1.511(12) . ?
C11 C12 1.541(12) . ?
C6 C5 1.493(12) . ?
C6 H6A 0.9700 . ?
C6 H6B 0.9700 . ?
C3 C4 1.498(12) . ?
C3 H3A 0.9700 . ?
C3 H3B 0.9700 . ?
C26 C27 1.537(13) . ?
C22 C25B 1.503(17) . ?
C22 C24B 1.505(16) . ?
C22 C23B 1.507(16) . ?
C22 C23A 1.521(16) . ?
C22 C25A 1.525(16) . ?
C22 C24A 1.531(16) . ?
C9 C10 1.512(12) . ?
C9 H9A 0.9700 . ?
C9 H9B 0.9700 . ?
C37 C38A 1.503(16) . ?
C37 C40A 1.510(16) . ?
C37 C39A 1.520(17) . ?
C37 C38B 1.526(16) . ?
C37 C39B 1.530(16) . ?
C37 C40B 1.531(17) . ?
C4 H4A 0.9700 . ?
C4 H4B 0.9700 . ?
C7 C8 1.489(14) . ?
C7 H7A 0.9700 . ?
C7 H7B 0.9700 . ?
C12 C15B 1.516(16) . ?
C12 C13A 1.518(17) . ?
C12 C15A 1.518(16) . ?
C12 C14A 1.521(16) . ?
C12 C13B 1.523(17) . ?
C12 C14B 1.526(17) . ?
C44 C45 1.511(13) . ?
C44 H44A 0.9700 . ?
C44 H44B 0.9700 . ?
C2 H2A 1.02(5) . ?
C2 H2B 1.02(5) . ?
C2 H2C 1.02(5) . ?
C41 C42 1.521(13) . ?
C41 H41A 0.9700 . ?
C41 H41B 0.9700 . ?
C5 H5A 0.9700 . ?
C5 H5B 0.9700 . ?
C8 H8A 0.9700 . ?
C8 H8B 0.9700 . ?
C10 H10A 0.9700 . ?
C10 H10B 0.9700 . ?
C27 C30A 1.513(16) . ?
C27 C29A 1.520(16) . ?
C27 C28A 1.527(17) . ?
C27 C28B 1.534(16) . ?
C27 C29B 1.538(17) . ?
C27 C30B 1.542(16) . ?
C42 C43 1.521(14) . ?
C42 H42A 0.9700 . ?
C42 H42B 0.9700 . ?
C45 C46 1.515(14) . ?
C45 H45A 0.9700 . ?
C45 H45B 0.9700 . ?
C46 H46A 0.9600 . ?
C46 H46B 0.9600 . ?
C46 H46C 0.9600 . ?
C17 C20A 1.487(16) . ?
C17 C19A 1.494(16) . ?
C17 C18A 1.495(16) . ?
C17 C20B 1.528(16) . ?
C17 C19B 1.532(16) . ?
C17 C18B 1.538(17) . ?
C43 H43A 0.9600 . ?
C43 H43B 0.9600 . ?
C43 H43C 0.9600 . ?
C28A H28A 0.9600 . ?
C28A H28B 0.9600 . ?
C28A H28C 0.9600 . ?
C29A H29A 0.9600 . ?
C29A H29B 0.9600 . ?
C29A H29C 0.9600 . ?
C30A H30A 0.9600 . ?
C30A H30B 0.9600 . ?
C30A H30C 0.9600 . ?
C28B H28D 0.9600 . ?
C28B H28E 0.9600 . ?
C28B H28F 0.9600 . ?
C29B H29D 0.9600 . ?
C29B H29E 0.9600 . ?
C29B H29F 0.9600 . ?
C30B H30D 0.9600 . ?
C30B H30E 0.9600 . ?
C30B H30F 0.9600 . ?
C32 C33A 1.518(16) . ?
C32 C35A 1.518(16) . ?
C32 C34B 1.527(16) . ?
C32 C34A 1.529(17) . ?
C32 C35B 1.537(17) . ?
C32 C33B 1.553(17) . ?
C18A H18A 0.9600 . ?
C18A H18B 0.9600 . ?
C18A H18C 0.9600 . ?
C19A H19A 0.9600 . ?
C19A H19B 0.9600 . ?
C19A H19C 0.9600 . ?
C20A H20A 0.9600 . ?
C20A H20B 0.9600 . ?
C20A H20C 0.9600 . ?
C18B H18D 0.9600 . ?
C18B H18E 0.9600 . ?
C18B H18F 0.9600 . ?
C19B H19D 0.9600 . ?
C19B H19E 0.9600 . ?
C19B H19F 0.9600 . ?
C20B H20D 0.9600 . ?
C20B H20E 0.9600 . ?
C20B H20F 0.9600 . ?
C23A H23A 0.9600 . ?
C23A H23B 0.9600 . ?
C23A H23C 0.9600 . ?
C24A H24A 0.9600 . ?
C24A H24B 0.9600 . ?
C24A H24C 0.9600 . ?
C25A H25A 0.9600 . ?
C25A H25B 0.9600 . ?
C25A H25C 0.9600 . ?
C23B H23D 0.9600 . ?
C23B H23E 0.9600 . ?
C23B H23F 0.9600 . ?
C24B H24D 0.9600 . ?
C24B H24E 0.9600 . ?
C24B H24F 0.9600 . ?
C25B H25D 0.9600 . ?
C25B H25E 0.9600 . ?
C25B H25F 0.9600 . ?
C33A H33A 0.9600 . ?
C33A H33B 0.9600 . ?
C33A H33C 0.9600 . ?
C34A H34A 0.9600 . ?
C34A H34B 0.9600 . ?
C34A H34C 0.9600 . ?
C35A H35A 0.9600 . ?
C35A H35B 0.9600 . ?
C35A H35C 0.9600 . ?
C33B H33D 0.9600 . ?
C33B H33E 0.9600 . ?
C33B H33F 0.9600 . ?
C34B H34D 0.9600 . ?
C34B H34E 0.9600 . ?
C34B H34F 0.9600 . ?
C35B H35D 0.9600 . ?
C35B H35E 0.9600 . ?
C35B H35F 0.9600 . ?
C38A H38A 0.9600 . ?
C38A H38B 0.9600 . ?
C38A H38C 0.9600 . ?
C39A H39A 0.9600 . ?
C39A H39B 0.9600 . ?
C39A H39C 0.9600 . ?
C40A H40A 0.9600 . ?
C40A H40B 0.9600 . ?
C40A H40C 0.9600 . ?
C38B H38D 0.9600 . ?
C38B H38E 0.9600 . ?
C38B H38F 0.9600 . ?
C39B H39D 0.9600 . ?
C39B H39E 0.9600 . ?
C39B H39F 0.9600 . ?
C40B H40D 0.9600 . ?
C40B H40E 0.9600 . ?
C40B H40F 0.9600 . ?
C13A H13A 0.9600 . ?
C13A H13B 0.9600 . ?
C13A H13C 0.9600 . ?
C14A H14A 0.9600 . ?
C14A H14B 0.9600 . ?
C14A H14C 0.9600 . ?
C15A H15A 0.9600 . ?
C15A H15B 0.9600 . ?
C15A H15C 0.9600 . ?
C13B H13D 0.9600 . ?
C13B H13E 0.9600 . ?
C13B H13F 0.9600 . ?
C14B H14D 0.9600 . ?
C14B H14E 0.9600 . ?
C14B H14F 0.9600 . ?
C15B H15D 0.9600 . ?
C15B H15E 0.9600 . ?
C15B H15F 0.9600 . ?
